data_7156713
loop_
_publ_author_name
'Uruvakili, Anasuyamma'
'Kumara Swamy, K. C.'

_publ_section_title
;
 Gold catalysed transformation of 2-arylindoles to terphenyl amines via
 3-dienyl indoles and Br\/onsted acid promoted formation of
 2-carboxyindoles to 3-indenylindoles via 3-allenylindoles.
;
_journal_issue 12
_journal_name_full 'Organic &amp; biomolecular chemistry'
_journal_page_first 3275
_journal_page_last 3284
_journal_paper_doi 10.1039/c9ob00232d
_journal_volume 17
_journal_year 2019
_chemical_formula_sum 'C26 H22 Cl N'
_chemical_formula_weight 383.90
_space_group_IT_number 19
_space_group_name_Hall 'P 2ac 2ab'
_space_group_name_H-M_alt 'P 21 21 21'
_symmetry_cell_setting orthorhombic
_symmetry_space_group_name_Hall 'P 2ac 2ab'
_symmetry_space_group_name_H-M 'P 21 21 21'
_atom_sites_solution_hydrogens geom
_atom_sites_solution_primary direct
_atom_sites_solution_secondary difmap
_audit_creation_method SHELXL-97
_audit_update_record
;
2019-01-29 deposited with the CCDC.    2019-02-27 downloaded from the CCDC.
;
_cell_angle_alpha 90.00
_cell_angle_beta 90.00
_cell_angle_gamma 90.00
_cell_formula_units_Z 4
_cell_length_a 10.1410(14)
_cell_length_b 10.4626(13)
_cell_length_c 19.267(3)
_cell_measurement_reflns_used 9880
_cell_measurement_temperature 298(2)
_cell_measurement_theta_max 26.39
_cell_measurement_theta_min 2.87
_cell_volume 2044.3(5)
_computing_cell_refinement 'Bruker SAINT'
_computing_data_collection 'Bruker APEX2'
_computing_data_reduction 'Bruker SAINT'
_computing_molecular_graphics 'Bruker SHELXTL'
_computing_publication_material 'Bruker SHELXTL'
_computing_structure_refinement 'SHELXL-97 (Sheldrick, 2008)'
_computing_structure_solution 'SHELXS-97 (Sheldrick, 2008)'
_diffrn_ambient_temperature 298(2)
_diffrn_measured_fraction_theta_full 0.980
_diffrn_measured_fraction_theta_max 0.980
_diffrn_measurement_device_type 'Bruker APEX-II CCD'
_diffrn_measurement_method '\f and \w scans'
_diffrn_radiation_monochromator graphite
_diffrn_radiation_source 'fine-focus sealed tube'
_diffrn_radiation_type MoK\a
_diffrn_radiation_wavelength 0.71073
_diffrn_reflns_av_R_equivalents 0.0241
_diffrn_reflns_av_sigmaI/netI 0.0159
_diffrn_reflns_limit_h_max 12
_diffrn_reflns_limit_h_min -12
_diffrn_reflns_limit_k_max 12
_diffrn_reflns_limit_k_min -11
_diffrn_reflns_limit_l_max 22
_diffrn_reflns_limit_l_min -21
_diffrn_reflns_number 21418
_diffrn_reflns_theta_full 25.00
_diffrn_reflns_theta_max 25.00
_diffrn_reflns_theta_min 2.27
_exptl_absorpt_coefficient_mu 0.198
_exptl_crystal_colour colourless
_exptl_crystal_density_diffrn 1.247
_exptl_crystal_density_method 'not measured'
_exptl_crystal_description block
_exptl_crystal_F_000 808
_exptl_crystal_size_max 0.24
_exptl_crystal_size_mid 0.22
_exptl_crystal_size_min 0.18
_refine_diff_density_max 0.220
_refine_diff_density_min -0.310
_refine_diff_density_rms 0.066
_refine_ls_abs_structure_details 'Flack H D (1983), Acta Cryst. A39, 876-881'
_refine_ls_abs_structure_Flack 0.05(7)
_refine_ls_extinction_method none
_refine_ls_goodness_of_fit_ref 1.134
_refine_ls_hydrogen_treatment mixed
_refine_ls_matrix_type full
_refine_ls_number_parameters 263
_refine_ls_number_reflns 3537
_refine_ls_number_restraints 0
_refine_ls_restrained_S_all 1.134
_refine_ls_R_factor_all 0.0363
_refine_ls_R_factor_gt 0.0326
_refine_ls_shift/su_max 0.001
_refine_ls_shift/su_mean 0.000
_refine_ls_structure_factor_coef Fsqd
_refine_ls_weighting_details 'calc w=1/[\s^2^(Fo^2^)+(0.0635P)^2^+0.2789P] where P=(Fo^2^+2Fc^2^)/3'
_refine_ls_weighting_scheme calc
_refine_ls_wR_factor_gt 0.0950
_refine_ls_wR_factor_ref 0.1037
_reflns_number_gt 3387
_reflns_number_total 3537
_reflns_threshold_expression >2sigma(I)
_cod_data_source_file c9ob00232d2.cif
_cod_data_source_block Compound9
_cod_depositor_comments
;
The following automatic conversions were performed:

'_symmetry_cell_setting' value 'Orthorhombic' changed to
'orthorhombic' according to
/home/data/users/saulius/crontab/automatic-downloads/rss-feeds/RSC/lib/dictionaries/cif_core.dic
dictionary named 'cif_core.dic' version 2.4.2 from 2011-04-26.

Automatic conversion script
Id: cif_fix_values 4973 2017-02-22 13:04:09Z antanas 

 Adding full bibliography for 7156713--7156716.cif.
;
_cod_original_cell_volume 2044.2(5)
_cod_original_sg_symbol_H-M P2(1)2(1)2(1)
_cod_database_code 7156713

loop_
_symmetry_equiv_pos_as_xyz
'x, y, z'
'-x+1/2, -y, z+1/2'
'-x, y+1/2, -z+1/2'
'x+1/2, -y+1/2, -z'

loop_
_atom_site_label
_atom_site_type_symbol
_atom_site_fract_x
_atom_site_fract_y
_atom_site_fract_z
_atom_site_U_iso_or_equiv
_atom_site_adp_type
_atom_site_occupancy
_atom_site_symmetry_multiplicity
_atom_site_calc_flag
_atom_site_refinement_flags
Cl1 Cl 0.21193(7) -0.11055(6) 0.70879(4) 0.0724(2) Uani 1 1 d .
C6 C 0.62851(17) 0.47644(16) 0.58470(9) 0.0358(4) Uani 1 1 d .
C1 C 0.58244(17) 0.37662(17) 0.54384(9) 0.0365(4) Uani 1 1 d .
H1 H 0.6222 0.3614 0.5011 0.044 Uiso 1 1 calc R
C2 C 0.47885(16) 0.29885(16) 0.56472(9) 0.0337(4) Uani 1 1 d .
C7 C 0.74107(17) 0.55782(17) 0.56219(10) 0.0407(4) Uani 1 1 d .
C3 C 0.41519(16) 0.32347(16) 0.62811(9) 0.0322(4) Uani 1 1 d .
N1 N 0.1560(2) 0.4308(2) 0.62908(12) 0.0595(5) Uani 1 1 d .
C13 C 0.29671(17) 0.24756(17) 0.64887(8) 0.0343(4) Uani 1 1 d .
C4 C 0.46096(17) 0.42396(16) 0.67000(9) 0.0339(4) Uani 1 1 d .
C18 C 0.17175(18) 0.30614(19) 0.64912(9) 0.0401(4) Uani 1 1 d .
C19 C 0.40118(17) 0.45362(17) 0.73897(9) 0.0353(4) Uani 1 1 d .
C14 C 0.30678(18) 0.11924(18) 0.66705(9) 0.0384(4) Uani 1 1 d .
H14 H 0.3886 0.0791 0.6664 0.046 Uiso 1 1 calc R
C24 C 0.35835(18) 0.57644(18) 0.75503(10) 0.0397(4) Uani 1 1 d .
H24 H 0.3645 0.6406 0.7218 0.048 Uiso 1 1 calc R
C15 C 0.1959(2) 0.0512(2) 0.68599(10) 0.0463(5) Uani 1 1 d .
C26 C 0.4379(2) 0.1891(2) 0.51865(10) 0.0459(5) Uani 1 1 d .
H26A H 0.4813 0.1965 0.4745 0.069 Uiso 1 1 calc R
H26B H 0.3441 0.1913 0.5120 0.069 Uiso 1 1 calc R
H26C H 0.4622 0.1098 0.5401 0.069 Uiso 1 1 calc R
C5 C 0.56707(17) 0.49808(16) 0.64806(9) 0.0374(4) Uani 1 1 d .
H5 H 0.5975 0.5636 0.6765 0.045 Uiso 1 1 calc R
C12 C 0.8334(2) 0.6025(2) 0.60953(13) 0.0536(5) Uani 1 1 d .
H12 H 0.8262 0.5800 0.6561 0.064 Uiso 1 1 calc R
C22 C 0.29478(19) 0.5120(2) 0.87009(10) 0.0473(5) Uani 1 1 d .
C17 C 0.0626(2) 0.2335(3) 0.66938(11) 0.0552(6) Uani 1 1 d .
H17 H -0.0200 0.2719 0.6707 0.066 Uiso 1 1 calc R
C23 C 0.30690(19) 0.6047(2) 0.81954(10) 0.0466(5) Uani 1 1 d .
H23 H 0.2799 0.6877 0.8291 0.056 Uiso 1 1 calc R
C16 C 0.0742(2) 0.1070(3) 0.68745(11) 0.0552(5) Uani 1 1 d .
H16 H 0.0003 0.0600 0.7005 0.066 Uiso 1 1 calc R
C20 C 0.3919(2) 0.36122(18) 0.79022(10) 0.0444(4) Uani 1 1 d .
H20 H 0.4211 0.2786 0.7811 0.053 Uiso 1 1 calc R
C8 C 0.7553(2) 0.5933(2) 0.49278(12) 0.0510(5) Uani 1 1 d .
H8 H 0.6948 0.5648 0.4600 0.061 Uiso 1 1 calc R
C21 C 0.3398(2) 0.3900(2) 0.85472(10) 0.0493(5) Uani 1 1 d .
H21 H 0.3349 0.3264 0.8884 0.059 Uiso 1 1 calc R
C11 C 0.9357(2) 0.6798(3) 0.58822(17) 0.0699(7) Uani 1 1 d .
H11 H 0.9968 0.7092 0.6205 0.084 Uiso 1 1 calc R
C25 C 0.2338(3) 0.5409(3) 0.94006(12) 0.0734(7) Uani 1 1 d .
H25A H 0.2369 0.6313 0.9484 0.110 Uiso 1 1 calc R
H25B H 0.2822 0.4971 0.9757 0.110 Uiso 1 1 calc R
H25C H 0.1438 0.5125 0.9404 0.110 Uiso 1 1 calc R
C9 C 0.8586(3) 0.6704(3) 0.47242(15) 0.0704(7) Uani 1 1 d .
H9 H 0.8674 0.6930 0.4260 0.084 Uiso 1 1 calc R
C10 C 0.9480(3) 0.7137(3) 0.51976(17) 0.0772(8) Uani 1 1 d .
H10 H 1.0171 0.7661 0.5057 0.093 Uiso 1 1 calc R
H27 H 0.075(4) 0.452(4) 0.6324(16) 0.090(10) Uiso 1 1 d .
H28 H 0.220(3) 0.481(3) 0.6177(14) 0.068(8) Uiso 1 1 d .

loop_
_atom_site_aniso_label
_atom_site_aniso_U_11
_atom_site_aniso_U_22
_atom_site_aniso_U_33
_atom_site_aniso_U_23
_atom_site_aniso_U_13
_atom_site_aniso_U_12
Cl1 0.0833(4) 0.0518(3) 0.0822(4) 0.0188(3) -0.0021(3) -0.0202(3)
C6 0.0296(8) 0.0335(9) 0.0444(9) -0.0008(7) 0.0022(7) 0.0017(7)
C1 0.0313(8) 0.0389(9) 0.0392(9) -0.0041(7) 0.0037(7) 0.0033(7)
C2 0.0302(8) 0.0333(8) 0.0375(9) -0.0035(7) -0.0030(7) 0.0029(7)
C7 0.0319(8) 0.0320(8) 0.0581(11) -0.0046(8) 0.0084(8) 0.0016(7)
C3 0.0279(8) 0.0322(8) 0.0365(9) 0.0004(7) -0.0010(7) 0.0016(7)
N1 0.0426(10) 0.0544(11) 0.0814(14) 0.0044(10) -0.0089(10) 0.0115(9)
C13 0.0302(8) 0.0402(9) 0.0324(8) -0.0043(7) -0.0014(7) -0.0017(7)
C4 0.0337(8) 0.0320(9) 0.0359(9) -0.0014(7) 0.0004(7) 0.0022(7)
C18 0.0340(9) 0.0486(10) 0.0375(9) -0.0030(8) -0.0035(7) 0.0034(8)
C19 0.0323(8) 0.0342(8) 0.0393(9) -0.0041(7) 0.0001(7) -0.0018(7)
C14 0.0356(9) 0.0390(9) 0.0405(9) -0.0020(7) -0.0016(7) -0.0021(7)
C24 0.0388(9) 0.0343(9) 0.0459(10) -0.0019(7) 0.0025(8) 0.0010(7)
C15 0.0499(11) 0.0476(10) 0.0415(10) 0.0054(8) -0.0031(8) -0.0133(9)
C26 0.0448(10) 0.0470(10) 0.0458(11) -0.0139(8) 0.0035(8) -0.0054(9)
C5 0.0367(9) 0.0314(8) 0.0442(9) -0.0071(7) 0.0002(7) -0.0016(7)
C12 0.0382(10) 0.0497(11) 0.0728(13) -0.0040(10) 0.0003(9) -0.0035(9)
C22 0.0415(10) 0.0601(12) 0.0403(10) -0.0137(9) 0.0063(8) -0.0088(9)
C17 0.0296(10) 0.0820(17) 0.0541(11) -0.0026(11) 0.0003(9) 0.0003(10)
C23 0.0414(10) 0.0430(10) 0.0556(11) -0.0135(9) 0.0033(8) 0.0042(8)
C16 0.0405(10) 0.0728(15) 0.0521(11) 0.0071(11) 0.0025(9) -0.0169(10)
C20 0.0553(11) 0.0358(9) 0.0422(10) -0.0021(8) 0.0002(9) 0.0019(8)
C8 0.0465(11) 0.0443(11) 0.0623(12) -0.0010(9) 0.0155(9) -0.0019(9)
C21 0.0599(12) 0.0491(11) 0.0388(9) 0.0024(8) 0.0012(9) -0.0087(10)
C11 0.0435(12) 0.0591(15) 0.107(2) -0.0123(14) -0.0039(13) -0.0128(11)
C25 0.0787(16) 0.0901(19) 0.0514(13) -0.0210(13) 0.0207(12) -0.0100(15)
C9 0.0682(15) 0.0599(14) 0.0831(17) 0.0038(12) 0.0310(14) -0.0101(13)
C10 0.0554(15) 0.0595(15) 0.117(2) 0.0017(15) 0.0276(15) -0.0187(12)

loop_
_atom_type_symbol
_atom_type_description
_atom_type_scat_dispersion_real
_atom_type_scat_dispersion_imag
_atom_type_scat_source
C C 0.0033 0.0016 'International Tables Vol C Tables 4.2.6.8 and 6.1.1.4'
H H 0.0000 0.0000 'International Tables Vol C Tables 4.2.6.8 and 6.1.1.4'
N N 0.0061 0.0033 'International Tables Vol C Tables 4.2.6.8 and 6.1.1.4'
Cl Cl 0.1484 0.1585 'International Tables Vol C Tables 4.2.6.8 and 6.1.1.4'

loop_
_geom_angle_atom_site_label_1
_geom_angle_atom_site_label_2
_geom_angle_atom_site_label_3
_geom_angle
C1 C6 C5 118.03(16)
C1 C6 C7 121.53(16)
C5 C6 C7 120.45(16)
C2 C1 C6 122.07(16)
C2 C1 H1 119.0
C6 C1 H1 119.0
C1 C2 C3 119.48(16)
C1 C2 C26 118.92(16)
C3 C2 C26 121.60(16)
C12 C7 C8 118.05(19)
C12 C7 C6 121.21(18)
C8 C7 C6 120.73(17)
C4 C3 C2 119.00(15)
C4 C3 C13 120.64(15)
C2 C3 C13 120.30(15)
C18 N1 H27 110(2)
C18 N1 H28 124.1(19)
H27 N1 H28 126(3)
C14 C13 C18 119.04(17)
C14 C13 C3 121.40(16)
C18 C13 C3 119.55(16)
C5 C4 C3 119.87(15)
C5 C4 C19 117.92(15)
C3 C4 C19 122.20(15)
N1 C18 C17 120.3(2)
N1 C18 C13 121.24(19)
C17 C18 C13 118.48(18)
C20 C19 C24 117.71(16)
C20 C19 C4 121.13(16)
C24 C19 C4 121.10(16)
C15 C14 C13 120.29(17)
C15 C14 H14 119.9
C13 C14 H14 119.9
C23 C24 C19 121.06(18)
C23 C24 H24 119.5
C19 C24 H24 119.5
C16 C15 C14 121.45(19)
C16 C15 Cl1 119.37(16)
C14 C15 Cl1 119.18(17)
C2 C26 H26A 109.5
C2 C26 H26B 109.5
H26A C26 H26B 109.5
C2 C26 H26C 109.5
H26A C26 H26C 109.5
H26B C26 H26C 109.5
C6 C5 C4 121.51(16)
C6 C5 H5 119.2
C4 C5 H5 119.2
C11 C12 C7 120.6(2)
C11 C12 H12 119.7
C7 C12 H12 119.7
C23 C22 C21 117.80(18)
C23 C22 C25 121.6(2)
C21 C22 C25 120.6(2)
C16 C17 C18 121.8(2)
C16 C17 H17 119.1
C18 C17 H17 119.1
C22 C23 C24 121.27(18)
C22 C23 H23 119.4
C24 C23 H23 119.4
C15 C16 C17 118.91(19)
C15 C16 H16 120.5
C17 C16 H16 120.5
C21 C20 C19 120.96(18)
C21 C20 H20 119.5
C19 C20 H20 119.5
C9 C8 C7 120.5(2)
C9 C8 H8 119.8
C7 C8 H8 119.8
C20 C21 C22 121.17(19)
C20 C21 H21 119.4
C22 C21 H21 119.4
C10 C11 C12 120.5(2)
C10 C11 H11 119.8
C12 C11 H11 119.8
C22 C25 H25A 109.5
C22 C25 H25B 109.5
H25A C25 H25B 109.5
C22 C25 H25C 109.5
H25A C25 H25C 109.5
H25B C25 H25C 109.5
C10 C9 C8 120.6(3)
C10 C9 H9 119.7
C8 C9 H9 119.7
C9 C10 C11 119.8(2)
C9 C10 H10 120.1
C11 C10 H10 120.1

loop_
_geom_bond_atom_site_label_1
_geom_bond_atom_site_label_2
_geom_bond_distance
Cl1 C15 1.756(2)
C6 C1 1.389(2)
C6 C5 1.389(2)
C6 C7 1.489(2)
C1 C2 1.388(3)
C1 H1 0.9300
C2 C3 1.405(2)
C2 C26 1.509(2)
C7 C12 1.388(3)
C7 C8 1.395(3)
C3 C4 1.404(2)
C3 C13 1.495(2)
N1 C18 1.369(3)
N1 H27 0.85(4)
N1 H28 0.87(3)
C13 C14 1.391(3)
C13 C18 1.408(3)
C4 C5 1.392(2)
C4 C19 1.493(2)
C18 C17 1.398(3)
C19 C20 1.385(3)
C19 C24 1.391(3)
C14 C15 1.380(3)
C14 H14 0.9300
C24 C23 1.380(3)
C24 H24 0.9300
C15 C16 1.365(3)
C26 H26A 0.9600
C26 H26B 0.9600
C26 H26C 0.9600
C5 H5 0.9300
C12 C11 1.378(3)
C12 H12 0.9300
C22 C23 1.380(3)
C22 C21 1.387(3)
C22 C25 1.514(3)
C17 C16 1.374(4)
C17 H17 0.9300
C23 H23 0.9300
C16 H16 0.9300
C20 C21 1.384(3)
C20 H20 0.9300
C8 C9 1.379(3)
C8 H8 0.9300
C21 H21 0.9300
C11 C10 1.372(4)
C11 H11 0.9300
C25 H25A 0.9600
C25 H25B 0.9600
C25 H25C 0.9600
C9 C10 1.364(4)
C9 H9 0.9300
C10 H10 0.9300
